data_4316215
loop_
_publ_author_name
'Hee-Jun Park'
'Kyeong Ha Kim'
'Soo Young Choi'
'Hyeong-Mook Kim'
'Wan In Lee'
'Youn K. Kang'
'Young Keun Chung'

_publ_section_title
;
 Unsymmetric Ru(II) Complexes with N-Heterocyclic Carbene and/or
 Terpyridine Ligands: Synthesis, Characterization, Ground- and
 Excited-State Electronic Structures and Their Application for DSSC
 Sensitizers
;
_journal_name_full 'Inorganic Chemistry'
_journal_page_first 7340
_journal_page_last 7352
_journal_paper_doi 10.1021/ic100325c
_journal_volume 49
_journal_year 2010
_chemical_formula_sum 'C29 H23 F6 N8 O6 P Ru'
_chemical_formula_weight 825.59
_chemical_name_systematic
;
 ?
;
_space_group_IT_number 14
_symmetry_cell_setting monoclinic
_symmetry_space_group_name_Hall '-P 2ybc'
_symmetry_space_group_name_H-M 'P 1 21/c 1'
_atom_sites_solution_hydrogens geom
_atom_sites_solution_primary direct
_atom_sites_solution_secondary difmap
_audit_creation_method SHELXL-97
_cell_angle_alpha 90.00
_cell_angle_beta 90.942(2)
_cell_angle_gamma 90.00
_cell_formula_units_Z 4
_cell_length_a 9.5389(3)
_cell_length_b 25.4340(9)
_cell_length_c 13.5191(5)
_cell_measurement_reflns_used 9406
_cell_measurement_temperature 293(2)
_cell_measurement_theta_max 27.485
_cell_measurement_theta_min 0.998
_cell_volume 3279.5(2)
_computing_cell_refinement 'HKL Scalepack (Otwinowski & Minor 1997)'
_computing_data_collection 'Collect (Bruker AXS BV, 1997-2004)'
_computing_data_reduction 'HKL Denzo and Scalepack (Otwinowski & Minor 1997)'
_computing_molecular_graphics ORTEP32
_computing_structure_refinement 'SHELXL-97 (Sheldrick, 1997)'
_computing_structure_solution 'SHELXS-97 (Sheldrick, 1990)'
_diffrn_ambient_temperature 293(2)
_diffrn_detector_area_resol_mean 9
_diffrn_measured_fraction_theta_full 0.994
_diffrn_measured_fraction_theta_max 0.994
_diffrn_measurement_device '95mm CCD camera on \k-goniostat'
_diffrn_measurement_device_type KappaCCD
_diffrn_measurement_method CCD
_diffrn_radiation_monochromator 'horizonally mounted graphite crystal'
_diffrn_radiation_source 'fine-focus sealed tube'
_diffrn_radiation_type 'Mo K\a'
_diffrn_radiation_wavelength 0.71073
_diffrn_reflns_av_R_equivalents 0.0858
_diffrn_reflns_av_sigmaI/netI 0.1020
_diffrn_reflns_limit_h_max 12
_diffrn_reflns_limit_h_min -12
_diffrn_reflns_limit_k_max 33
_diffrn_reflns_limit_k_min -31
_diffrn_reflns_limit_l_max 17
_diffrn_reflns_limit_l_min -17
_diffrn_reflns_number 21584
_diffrn_reflns_theta_full 27.54
_diffrn_reflns_theta_max 27.54
_diffrn_reflns_theta_min 2.67
_exptl_absorpt_coefficient_mu 0.617
_exptl_absorpt_correction_T_max 0.9581
_exptl_absorpt_correction_T_min 0.6790
_exptl_absorpt_correction_type empirical
_exptl_absorpt_process_details 'R. H. Blessing, Acta Crystallogr., Sect A 1995, 51, 33-38.'
_exptl_crystal_colour Orange
_exptl_crystal_density_diffrn 1.672
_exptl_crystal_density_method 'not measured'
_exptl_crystal_description Needle
_exptl_crystal_F_000 1656
_exptl_crystal_size_max 0.68
_exptl_crystal_size_mid 0.23
_exptl_crystal_size_min 0.07
_refine_diff_density_max 0.632
_refine_diff_density_min -0.401
_refine_diff_density_rms 0.081
_refine_ls_extinction_method none
_refine_ls_goodness_of_fit_ref 0.961
_refine_ls_hydrogen_treatment constr
_refine_ls_matrix_type full
_refine_ls_number_parameters 516
_refine_ls_number_reflns 7536
_refine_ls_number_restraints 0
_refine_ls_restrained_S_all 0.961
_refine_ls_R_factor_all 0.1202
_refine_ls_R_factor_gt 0.0520
_refine_ls_shift/su_max 0.001
_refine_ls_shift/su_mean 0.000
_refine_ls_structure_factor_coef Fsqd
_refine_ls_weighting_details 'calc w=1/[\s^2^(Fo^2^)+(0.0526P)^2^+0.0000P] where P=(Fo^2^+2Fc^2^)/3'
_refine_ls_weighting_scheme calc
_refine_ls_wR_factor_gt 0.1000
_refine_ls_wR_factor_ref 0.1187
_reflns_number_gt 4302
_reflns_number_total 7536
_reflns_threshold_expression >2sigma(I)
_cod_data_source_file ic100325c_si_002.cif
_cod_data_source_block tcn
_cod_depositor_comments
;
The following automatic conversions were performed:

'_symmetry_cell_setting' value 'Monoclinic' changed to 'monoclinic'
according to the built-in table from CIF Core dictionary named
'cif_core.dic' version 2.4.1 from
2010-06-29.

'_exptl_absorpt_correction_type' value 'Empirical'
changed to 'empirical' according to the built-in table from CIF Core
dictionary named 'cif_core.dic' version 2.4.1 from 2010-06-29.

Automatic conversion script
Id: cif_fix_values 1646 2011-03-28 12:23:43Z adriana 
;
_cod_original_sg_symbol_H-M 'P 21/c'
_cod_database_code 4316215

loop_
_symmetry_equiv_pos_as_xyz
'x, y, z'
'-x, y+1/2, -z+1/2'
'-x, -y, -z'
'x, -y-1/2, z-1/2'

loop_
_atom_site_label
_atom_site_type_symbol
_atom_site_fract_x
_atom_site_fract_y
_atom_site_fract_z
_atom_site_U_iso_or_equiv
_atom_site_adp_type
_atom_site_occupancy
_atom_site_symmetry_multiplicity
_atom_site_calc_flag
_atom_site_refinement_flags
_atom_site_disorder_assembly
_atom_site_disorder_group
Ru1 Ru 0.71207(3) 0.348748(12) 0.84417(2) 0.03408(12) Uani 1 1 d . . .
N1 N 0.9131(3) 0.36347(12) 0.8995(2) 0.0392(8) Uani 1 1 d . . .
N2 N 0.7306(3) 0.42483(12) 0.8209(2) 0.0379(8) Uani 1 1 d . . .
N3 N 0.5224(3) 0.36511(13) 0.7738(2) 0.0418(8) Uani 1 1 d . . .
N4 N 0.6857(3) 0.27057(12) 0.8660(2) 0.0359(8) Uani 1 1 d . . .
N5 N 0.5718(3) 0.29470(12) 1.0041(2) 0.0397(8) Uani 1 1 d . . .
N6 N 0.5651(3) 0.37519(13) 1.0526(3) 0.0439(8) Uani 1 1 d . . .
N7 N 0.7971(3) 0.26174(12) 0.7216(2) 0.0398(8) Uani 1 1 d . . .
N8 N 0.8662(3) 0.32818(13) 0.6376(3) 0.0426(8) Uani 1 1 d . . .
O1 O 0.5673(4) 0.09018(12) 0.9837(3) 0.0786(11) Uani 1 1 d . . .
O2 O 0.6194(3) 0.07863(12) 0.8251(3) 0.0707(10) Uani 1 1 d . . .
C1 C 1.0075(4) 0.32844(18) 0.9345(3) 0.0491(11) Uani 1 1 d . . .
H1 H 0.9812 0.2933 0.9395 0.059 Uiso 1 1 calc R . .
C2 C 1.1409(5) 0.3425(2) 0.9632(4) 0.0709(15) Uani 1 1 d . . .
H2 H 1.2033 0.3173 0.9870 0.085 Uiso 1 1 calc R . .
C3 C 1.1818(5) 0.3940(2) 0.9566(4) 0.0781(17) Uani 1 1 d . . .
H3 H 1.2717 0.4040 0.9765 0.094 Uiso 1 1 calc R . .
C4 C 1.0888(5) 0.43063(19) 0.9203(4) 0.0631(14) Uani 1 1 d . . .
H4 H 1.1156 0.4656 0.9142 0.076 Uiso 1 1 calc R . .
C5 C 0.9537(4) 0.41496(16) 0.8925(3) 0.0445(11) Uani 1 1 d . . .
C6 C 0.8487(4) 0.45021(15) 0.8516(3) 0.0419(10) Uani 1 1 d . . .
C7 C 0.8595(5) 0.50400(18) 0.8400(4) 0.0666(15) Uani 1 1 d . . .
H7 H 0.9389 0.5216 0.8632 0.080 Uiso 1 1 calc R . .
C8 C 0.7526(5) 0.53144(19) 0.7940(4) 0.0737(16) Uani 1 1 d . . .
H8 H 0.7596 0.5676 0.7854 0.088 Uiso 1 1 calc R . .
C9 C 0.6354(5) 0.50497(18) 0.7607(4) 0.0616(14) Uani 1 1 d . . .
H9 H 0.5634 0.5232 0.7286 0.074 Uiso 1 1 calc R . .
C10 C 0.6241(4) 0.45091(16) 0.7749(3) 0.0466(11) Uani 1 1 d . . .
C11 C 0.5083(4) 0.41671(17) 0.7469(3) 0.0469(11) Uani 1 1 d . . .
C12 C 0.3912(5) 0.4337(2) 0.6950(4) 0.0718(15) Uani 1 1 d . . .
H12 H 0.3822 0.4689 0.6772 0.086 Uiso 1 1 calc R . .
C13 C 0.2874(6) 0.3982(3) 0.6696(5) 0.096(2) Uani 1 1 d . . .
H13 H 0.2096 0.4088 0.6323 0.115 Uiso 1 1 calc R . .
C14 C 0.3002(5) 0.3470(3) 0.6998(5) 0.0847(18) Uani 1 1 d . . .
H14 H 0.2293 0.3230 0.6854 0.102 Uiso 1 1 calc R . .
C15 C 0.4181(4) 0.33139(19) 0.7513(4) 0.0566(13) Uani 1 1 d . . .
H15 H 0.4260 0.2965 0.7712 0.068 Uiso 1 1 calc R . .
C16 C 0.6139(4) 0.25259(15) 0.9442(3) 0.0362(9) Uani 1 1 d . . .
C17 C 0.5886(4) 0.20021(16) 0.9597(3) 0.0452(11) Uani 1 1 d . . .
H17 H 0.5403 0.1890 1.0151 0.054 Uiso 1 1 calc R . .
C18 C 0.6368(4) 0.16442(15) 0.8910(3) 0.0436(11) Uani 1 1 d . . .
C19 C 0.7104(4) 0.18238(15) 0.8094(3) 0.0441(11) Uani 1 1 d . . .
H19 H 0.7446 0.1590 0.7627 0.053 Uiso 1 1 calc R . .
C20 C 0.7312(4) 0.23549(15) 0.7997(3) 0.0384(10) Uani 1 1 d . . .
C21 C 0.6056(4) 0.10560(18) 0.9010(4) 0.0554(13) Uani 1 1 d . . .
C22 C 0.6146(4) 0.34519(15) 0.9787(3) 0.0367(9) Uani 1 1 d . . .
C23 C 0.4986(4) 0.29519(18) 1.0913(3) 0.0508(12) Uani 1 1 d . . .
H23 H 0.4597 0.2663 1.1228 0.061 Uiso 1 1 calc R . .
C24 C 0.4943(4) 0.34538(18) 1.1217(3) 0.0524(12) Uani 1 1 d . . .
H24 H 0.4518 0.3578 1.1785 0.063 Uiso 1 1 calc R . .
C25 C 0.5886(5) 0.43180(17) 1.0594(4) 0.0658(14) Uani 1 1 d . . .
H25A H 0.6668 0.4413 1.0194 0.099 Uiso 1 1 calc R . .
H25B H 0.6080 0.4412 1.1270 0.099 Uiso 1 1 calc R . .
H25C H 0.5063 0.4501 1.0363 0.099 Uiso 1 1 calc R . .
C26 C 0.7989(4) 0.31639(15) 0.7205(3) 0.0376(10) Uani 1 1 d . . .
C27 C 0.8643(4) 0.24191(18) 0.6382(3) 0.0530(12) Uani 1 1 d . . .
H27 H 0.8765 0.2067 0.6218 0.064 Uiso 1 1 calc R . .
C28 C 0.9073(4) 0.28373(18) 0.5869(3) 0.0539(12) Uani 1 1 d . . .
H28 H 0.9560 0.2830 0.5279 0.065 Uiso 1 1 calc R . .
C29 C 0.8892(5) 0.38217(17) 0.6028(3) 0.0578(13) Uani 1 1 d . . .
H29A H 0.9250 0.4033 0.6564 0.087 Uiso 1 1 calc R . .
H29B H 0.8020 0.3967 0.5790 0.087 Uiso 1 1 calc R . .
H29C H 0.9556 0.3818 0.5501 0.087 Uiso 1 1 calc R . .
P1 P 1.18976(13) 0.18678(6) 0.83671(12) 0.0665(4) Uani 1 1 d . . .
F11 F 1.210(3) 0.1996(10) 0.9441(16) 0.180(11) Uani 0.50 1 d P A 1
F12 F 1.0427(13) 0.1683(11) 0.8676(12) 0.174(10) Uani 0.50 1 d P A 1
F13 F 1.1261(18) 0.2422(7) 0.7960(14) 0.128(6) Uani 0.50 1 d P A 1
F14 F 1.172(3) 0.1704(9) 0.7281(15) 0.117(7) Uani 0.50 1 d P A 1
F15 F 1.3393(10) 0.2108(5) 0.7957(7) 0.086(3) Uani 0.50 1 d P A 1
F16 F 1.2695(19) 0.1386(5) 0.8679(15) 0.112(6) Uani 0.50 1 d P A 1
F21 F 1.2835(18) 0.2231(6) 0.796(2) 0.262(12) Uani 0.50 1 d P A 2
F22 F 1.141(3) 0.1578(8) 0.7372(17) 0.129(8) Uani 0.50 1 d P A 2
F23 F 1.3124(19) 0.1445(7) 0.8387(16) 0.128(7) Uani 0.50 1 d P A 2
F24 F 1.097(2) 0.1471(10) 0.885(2) 0.267(15) Uani 0.50 1 d P A 2
F25 F 1.236(3) 0.2180(7) 0.9339(18) 0.123(8) Uani 0.50 1 d P A 2
F26 F 1.0659(18) 0.2236(7) 0.8339(15) 0.144(8) Uani 0.50 1 d P A 2
O11 O 0.9151(4) 0.10786(18) 0.6475(3) 0.1214(16) Uani 1 1 d . . .
O12 O 0.8552(5) 0.0311(2) 0.7692(4) 0.153(2) Uani 1 1 d . . .
O13 O 0.3310(5) 0.48785(16) 0.4732(3) 0.1232(15) Uani 1 1 d . . .
O14 O 1.0599(9) 0.0252(4) 0.9238(6) 0.307(5) Uani 1 1 d . . .

loop_
_atom_site_aniso_label
_atom_site_aniso_U_11
_atom_site_aniso_U_22
_atom_site_aniso_U_33
_atom_site_aniso_U_23
_atom_site_aniso_U_13
_atom_site_aniso_U_12
Ru1 0.03690(18) 0.02803(17) 0.0373(2) 0.00091(16) 0.00189(13) -0.00089(14)
N1 0.0424(19) 0.033(2) 0.042(2) -0.0018(15) 0.0021(16) -0.0002(14)
N2 0.0431(19) 0.0278(18) 0.043(2) 0.0045(15) 0.0049(16) 0.0032(15)
N3 0.0423(19) 0.046(2) 0.037(2) -0.0005(17) 0.0027(16) 0.0004(16)
N4 0.0395(18) 0.0310(18) 0.037(2) -0.0005(15) 0.0011(15) -0.0010(14)
N5 0.0411(18) 0.039(2) 0.039(2) 0.0051(16) 0.0034(16) -0.0031(15)
N6 0.0442(19) 0.047(2) 0.041(2) -0.0046(18) 0.0014(17) 0.0044(16)
N7 0.0418(18) 0.040(2) 0.038(2) -0.0040(17) 0.0003(16) 0.0043(15)
N8 0.0426(19) 0.044(2) 0.041(2) 0.0030(18) 0.0013(17) -0.0012(16)
O1 0.108(3) 0.043(2) 0.084(3) 0.0185(19) 0.002(2) -0.0156(18)
O2 0.084(2) 0.0374(19) 0.090(3) -0.0051(18) -0.007(2) -0.0119(16)
C1 0.050(3) 0.049(3) 0.048(3) 0.003(2) -0.002(2) 0.007(2)
C2 0.050(3) 0.075(4) 0.087(4) 0.004(3) -0.012(3) 0.007(3)
C3 0.047(3) 0.094(5) 0.093(5) -0.013(4) -0.020(3) -0.004(3)
C4 0.054(3) 0.052(3) 0.082(4) -0.008(3) -0.006(3) -0.015(2)
C5 0.046(2) 0.041(3) 0.047(3) -0.004(2) 0.002(2) -0.004(2)
C6 0.048(2) 0.031(2) 0.047(3) -0.002(2) 0.011(2) -0.0065(19)
C7 0.062(3) 0.042(3) 0.096(4) -0.001(3) 0.015(3) -0.009(2)
C8 0.075(4) 0.035(3) 0.112(5) 0.015(3) 0.026(3) -0.002(3)
C9 0.071(3) 0.045(3) 0.068(4) 0.020(2) 0.017(3) 0.021(3)
C10 0.050(3) 0.041(3) 0.049(3) 0.010(2) 0.007(2) 0.009(2)
C11 0.050(3) 0.054(3) 0.037(3) 0.013(2) 0.000(2) 0.012(2)
C12 0.058(3) 0.079(4) 0.078(4) 0.011(3) -0.006(3) 0.009(3)
C13 0.074(4) 0.115(6) 0.098(5) 0.029(4) -0.034(3) 0.011(4)
C14 0.055(3) 0.114(5) 0.084(5) 0.007(4) -0.019(3) -0.009(3)
C15 0.048(3) 0.061(3) 0.061(4) -0.007(2) -0.008(2) -0.010(2)
C16 0.038(2) 0.032(2) 0.038(3) 0.0018(19) -0.0035(19) -0.0018(17)
C17 0.044(2) 0.040(3) 0.052(3) 0.007(2) -0.004(2) -0.0062(19)
C18 0.039(2) 0.035(2) 0.056(3) 0.008(2) -0.016(2) -0.0044(17)
C19 0.045(2) 0.031(2) 0.057(3) -0.003(2) -0.004(2) 0.0029(18)
C20 0.035(2) 0.037(2) 0.043(3) -0.001(2) -0.0052(19) 0.0006(17)
C21 0.051(3) 0.039(3) 0.075(4) 0.002(3) -0.010(3) -0.005(2)
C22 0.033(2) 0.038(2) 0.038(2) -0.002(2) -0.0044(17) 0.0005(18)
C23 0.052(3) 0.055(3) 0.046(3) 0.012(2) 0.010(2) -0.002(2)
C24 0.056(3) 0.060(3) 0.041(3) 0.004(2) 0.011(2) 0.000(2)
C25 0.085(4) 0.043(3) 0.069(4) -0.015(3) 0.008(3) 0.005(2)
C26 0.034(2) 0.033(2) 0.045(3) -0.002(2) 0.0005(19) -0.0004(17)
C27 0.062(3) 0.049(3) 0.048(3) -0.010(2) 0.006(2) 0.006(2)
C28 0.059(3) 0.060(3) 0.043(3) -0.002(2) 0.012(2) 0.005(2)
C29 0.070(3) 0.054(3) 0.049(3) 0.008(2) 0.006(2) -0.006(2)
P1 0.0535(8) 0.0709(10) 0.0751(12) -0.0177(9) 0.0069(8) 0.0086(7)
F11 0.138(14) 0.33(3) 0.067(9) -0.063(15) 0.001(8) 0.05(2)
F12 0.049(6) 0.34(3) 0.132(10) -0.063(15) 0.027(5) -0.053(11)
F13 0.143(15) 0.116(9) 0.125(11) -0.004(7) -0.027(9) 0.041(9)
F14 0.102(9) 0.176(18) 0.074(9) -0.018(9) 0.018(8) 0.012(10)
F15 0.060(5) 0.105(8) 0.093(6) -0.019(5) 0.010(4) -0.010(4)
F16 0.138(15) 0.041(5) 0.158(13) 0.023(6) -0.003(9) 0.027(5)
F21 0.174(17) 0.108(11) 0.51(3) 0.103(13) 0.134(16) -0.031(11)
F22 0.136(15) 0.088(8) 0.161(19) -0.087(10) -0.068(12) 0.025(8)
F23 0.079(7) 0.164(15) 0.140(14) -0.049(10) -0.013(8) 0.045(8)
F24 0.137(17) 0.26(2) 0.40(3) 0.132(18) 0.122(17) -0.037(14)
F25 0.144(14) 0.089(6) 0.135(16) -0.067(7) -0.050(11) 0.023(7)
F26 0.102(12) 0.126(13) 0.20(2) -0.078(13) -0.036(10) 0.081(10)
O11 0.115(3) 0.128(4) 0.121(4) -0.029(3) -0.010(3) 0.037(3)
O12 0.144(4) 0.124(4) 0.192(6) -0.031(4) 0.067(4) -0.015(3)
O13 0.185(4) 0.086(3) 0.097(4) -0.007(3) -0.023(3) 0.020(3)
O14 0.311(10) 0.411(13) 0.202(8) 0.058(8) 0.060(7) 0.206(10)

loop_
_atom_type_symbol
_atom_type_description
_atom_type_scat_dispersion_real
_atom_type_scat_dispersion_imag
_atom_type_scat_source
C C 0.0033 0.0016 'International Tables Vol C Tables 4.2.6.8 and 6.1.1.4'
H H 0.0000 0.0000 'International Tables Vol C Tables 4.2.6.8 and 6.1.1.4'
F F 0.0171 0.0103 'International Tables Vol C Tables 4.2.6.8 and 6.1.1.4'
N N 0.0061 0.0033 'International Tables Vol C Tables 4.2.6.8 and 6.1.1.4'
O O 0.0106 0.0060 'International Tables Vol C Tables 4.2.6.8 and 6.1.1.4'
P P 0.1023 0.0942 'International Tables Vol C Tables 4.2.6.8 and 6.1.1.4'
Ru Ru -1.2594 0.8363 'International Tables Vol C Tables 4.2.6.8 and 6.1.1.4'

loop_
_geom_angle_atom_site_label_1
_geom_angle_atom_site_label_2
_geom_angle_atom_site_label_3
_geom_angle
_geom_angle_site_symmetry_1
_geom_angle_site_symmetry_3
_geom_angle_publ_flag
N2 Ru1 N4 177.89(13) . . ?
N2 Ru1 C26 103.04(14) . . ?
N4 Ru1 C26 77.16(14) . . ?
N2 Ru1 C22 103.14(14) . . ?
N4 Ru1 C22 76.66(14) . . ?
C26 Ru1 C22 153.81(15) . . ?
N2 Ru1 N3 79.01(13) . . ?
N4 Ru1 N3 98.89(13) . . ?
C26 Ru1 N3 93.90(14) . . ?
C22 Ru1 N3 90.60(13) . . ?
N2 Ru1 N1 78.23(13) . . ?
N4 Ru1 N1 103.88(12) . . ?
C26 Ru1 N1 89.02(14) . . ?
C22 Ru1 N1 96.75(13) . . ?
N3 Ru1 N1 157.12(13) . . ?
C1 N1 C5 118.0(4) . . ?
C1 N1 Ru1 127.9(3) . . ?
C5 N1 Ru1 114.0(3) . . ?
C10 N2 C6 121.3(3) . . ?
C10 N2 Ru1 119.1(3) . . ?
C6 N2 Ru1 119.7(3) . . ?
C15 N3 C11 118.9(4) . . ?
C15 N3 Ru1 127.8(3) . . ?
C11 N3 Ru1 113.3(3) . . ?
C20 N4 C16 118.2(3) . . ?
C20 N4 Ru1 120.9(3) . . ?
C16 N4 Ru1 120.8(2) . . ?
C23 N5 C22 110.9(3) . . ?
C23 N5 C16 130.8(3) . . ?
C22 N5 C16 118.2(3) . . ?
C22 N6 C24 111.7(4) . . ?
C22 N6 C25 123.3(4) . . ?
C24 N6 C25 125.0(4) . . ?
C26 N7 C27 110.3(3) . . ?
C26 N7 C20 119.2(3) . . ?
C27 N7 C20 130.5(3) . . ?
C26 N8 C28 112.1(3) . . ?
C26 N8 C29 123.8(3) . . ?
C28 N8 C29 124.1(4) . . ?
N1 C1 C2 122.5(4) . . ?
C3 C2 C1 119.7(5) . . ?
C2 C3 C4 119.3(5) . . ?
C3 C4 C5 119.4(5) . . ?
N1 C5 C4 121.0(4) . . ?
N1 C5 C6 115.1(3) . . ?
C4 C5 C6 123.8(4) . . ?
N2 C6 C7 120.0(4) . . ?
N2 C6 C5 112.8(3) . . ?
C7 C6 C5 127.2(4) . . ?
C8 C7 C6 119.8(5) . . ?
C9 C8 C7 119.5(4) . . ?
C8 C9 C10 120.2(4) . . ?
N2 C10 C9 119.2(4) . . ?
N2 C10 C11 112.8(4) . . ?
C9 C10 C11 128.0(4) . . ?
N3 C11 C12 120.8(4) . . ?
N3 C11 C10 115.8(4) . . ?
C12 C11 C10 123.5(4) . . ?
C11 C12 C13 119.5(5) . . ?
C14 C13 C12 119.2(5) . . ?
C13 C14 C15 119.7(5) . . ?
N3 C15 C14 121.8(5) . . ?
N4 C16 C17 122.9(4) . . ?
N4 C16 N5 110.3(3) . . ?
C17 C16 N5 126.8(4) . . ?
C16 C17 C18 118.3(4) . . ?
C17 C18 C19 119.5(4) . . ?
C17 C18 C21 121.1(4) . . ?
C19 C18 C21 119.4(4) . . ?
C20 C19 C18 118.3(4) . . ?
N4 C20 C19 122.8(4) . . ?
N4 C20 N7 109.8(3) . . ?
C19 C20 N7 127.3(4) . . ?
O2 C21 O1 127.1(5) . . ?
O2 C21 C18 116.3(5) . . ?
O1 C21 C18 116.6(5) . . ?
N6 C22 N5 103.4(3) . . ?
N6 C22 Ru1 143.0(3) . . ?
N5 C22 Ru1 113.4(3) . . ?
C24 C23 N5 106.8(4) . . ?
C23 C24 N6 107.2(4) . . ?
N8 C26 N7 103.9(3) . . ?
N8 C26 Ru1 143.2(3) . . ?
N7 C26 Ru1 112.8(3) . . ?
C28 C27 N7 106.2(4) . . ?
C27 C28 N8 107.5(4) . . ?
F21 P1 F11 99.5(14) . . ?
F21 P1 F16 109.0(9) . . ?
F11 P1 F16 81.3(13) . . ?
F21 P1 F24 176.2(13) . . ?
F11 P1 F24 77.7(14) . . ?
F16 P1 F24 68.2(12) . . ?
F21 P1 F26 94.8(10) . . ?
F11 P1 F26 88.6(12) . . ?
F16 P1 F26 155.3(11) . . ?
F24 P1 F26 87.7(10) . . ?
F21 P1 F14 82.3(14) . . ?
F11 P1 F14 176.7(14) . . ?
F16 P1 F14 95.4(13) . . ?
F24 P1 F14 100.4(14) . . ?
F26 P1 F14 94.1(13) . . ?
F21 P1 F12 153.3(12) . . ?
F11 P1 F12 84.6(12) . . ?
F16 P1 F12 97.7(13) . . ?
F24 P1 F12 29.7(13) . . ?
F26 P1 F12 58.7(9) . . ?
F14 P1 F12 95.1(10) . . ?
F21 P1 F23 88.8(9) . . ?
F11 P1 F23 92.8(13) . . ?
F16 P1 F23 21.9(11) . . ?
F24 P1 F23 88.7(11) . . ?
F26 P1 F23 175.8(11) . . ?
F14 P1 F23 84.3(13) . . ?
F12 P1 F23 117.5(12) . . ?
F21 P1 F25 80.0(13) . . ?
F11 P1 F25 20.2(16) . . ?
F16 P1 F25 92.5(12) . . ?
F24 P1 F25 97.5(14) . . ?
F26 P1 F25 85.2(11) . . ?
F14 P1 F25 162.1(12) . . ?
F12 P1 F25 99.7(11) . . ?
F23 P1 F25 97.5(11) . . ?
F21 P1 F22 98.8(13) . . ?
F11 P1 F22 161.5(14) . . ?
F16 P1 F22 90.0(12) . . ?
F24 P1 F22 83.9(15) . . ?
F26 P1 F22 92.7(11) . . ?
F14 P1 F22 16.5(14) . . ?
F12 P1 F22 80.4(10) . . ?
F23 P1 F22 84.6(12) . . ?
F25 P1 F22 177.5(12) . . ?
F21 P1 F13 62.2(8) . . ?
F11 P1 F13 100.4(12) . . ?
F16 P1 F13 171.2(9) . . ?
F24 P1 F13 120.7(9) . . ?
F26 P1 F13 33.4(8) . . ?
F14 P1 F13 82.9(12) . . ?
F12 P1 F13 91.1(10) . . ?
F23 P1 F13 149.6(9) . . ?
F25 P1 F13 86.8(11) . . ?
F22 P1 F13 90.7(11) . . ?
F21 P1 F15 21.3(9) . . ?
F11 P1 F15 98.5(12) . . ?
F16 P1 F15 87.8(7) . . ?
F24 P1 F15 155.9(10) . . ?
F26 P1 F15 116.2(10) . . ?
F14 P1 F15 82.1(9) . . ?
F12 P1 F15 174.1(11) . . ?
F23 P1 F15 67.5(7) . . ?
F25 P1 F15 82.2(10) . . ?
F22 P1 F15 97.4(9) . . ?
F13 P1 F15 83.4(7) . . ?

loop_
_geom_bond_atom_site_label_1
_geom_bond_atom_site_label_2
_geom_bond_distance
_geom_bond_site_symmetry_2
_geom_bond_publ_flag
Ru1 N2 1.969(3) . ?
Ru1 N4 2.026(3) . ?
Ru1 C26 2.051(4) . ?
Ru1 C22 2.058(4) . ?
Ru1 N3 2.072(3) . ?
Ru1 N1 2.081(3) . ?
N1 C1 1.347(5) . ?
N1 C5 1.369(5) . ?
N2 C10 1.355(5) . ?
N2 C6 1.357(5) . ?
N3 C15 1.345(5) . ?
N3 C11 1.368(5) . ?
N4 C20 1.342(5) . ?
N4 C16 1.349(4) . ?
N5 C23 1.380(5) . ?
N5 C22 1.392(5) . ?
N5 C16 1.406(5) . ?
N6 C22 1.349(5) . ?
N6 C24 1.387(5) . ?
N6 C25 1.460(5) . ?
N7 C26 1.390(5) . ?
N7 C27 1.399(5) . ?
N7 C20 1.406(5) . ?
N8 C26 1.334(5) . ?
N8 C28 1.382(5) . ?
N8 C29 1.470(5) . ?
O1 C21 1.245(6) . ?
O2 C21 1.243(6) . ?
C1 C2 1.372(6) . ?
C2 C3 1.368(7) . ?
C3 C4 1.372(7) . ?
C4 C5 1.395(6) . ?
C5 C6 1.447(6) . ?
C6 C7 1.381(5) . ?
C7 C8 1.376(6) . ?
C8 C9 1.374(6) . ?
C9 C10 1.393(5) . ?
C10 C11 1.451(6) . ?
C11 C12 1.380(6) . ?
C12 C13 1.381(7) . ?
C13 C14 1.368(8) . ?
C14 C15 1.372(6) . ?
C16 C17 1.371(5) . ?
C17 C18 1.385(6) . ?
C18 C19 1.395(6) . ?
C18 C21 1.532(6) . ?
C19 C20 1.372(5) . ?
C23 C24 1.342(6) . ?
C27 C28 1.338(6) . ?
P1 F21 1.405(14) . ?
P1 F11 1.50(2) . ?
P1 F16 1.500(13) . ?
P1 F24 1.503(17) . ?
P1 F26 1.508(12) . ?
P1 F14 1.53(2) . ?
P1 F12 1.543(14) . ?
P1 F23 1.589(17) . ?
P1 F25 1.591(19) . ?
P1 F22 1.60(2) . ?
P1 F13 1.627(16) . ?
P1 F15 1.656(11) . ?
